data_4080411
loop_
_publ_author_name
'Kalman, Steven E.'
'Petit, Alban'
'Gunnoe, T. Brent'
'Ess, Daniel H.'
'Cundari, Thomas R.'
'Sabat, Michal'

_publ_section_title
;
 Facile and Regioselective C--H Bond Activation of Aromatic Substrates by
 an Fe(II) Complex Involving a Spin-Forbidden Pathway
;
_journal_issue 6
_journal_name_full Organometallics
_journal_page_first 1797
_journal_paper_doi 10.1021/om301219t
_journal_volume 32
_journal_year 2013
_chemical_formula_sum 'C19 H23 Fe N O'
_chemical_formula_weight 337.23
_chemical_name_systematic
; 
 ? 
;
_space_group_IT_number 2
_symmetry_cell_setting triclinic
_symmetry_space_group_name_Hall '-P 1'
_symmetry_space_group_name_H-M 'P -1'
_atom_sites_solution_hydrogens geom
_atom_sites_solution_primary direct
_atom_sites_solution_secondary difmap
_audit_creation_method SHELXL-97
_cell_angle_alpha 73.158(1)
_cell_angle_beta 84.287(1)
_cell_angle_gamma 72.891(1)
_cell_formula_units_Z 2
_cell_length_a 8.2307(1)
_cell_length_b 8.4998(2)
_cell_length_c 13.3303(2)
_cell_measurement_reflns_used 5495
_cell_measurement_temperature 153(2)
_cell_measurement_theta_max 32.43
_cell_measurement_theta_min 2.61
_cell_volume 852.97(3)
_computing_cell_refinement 'Bruker SAINT'
_computing_data_collection 'Bruker APEX2'
_computing_data_reduction 'Bruker SAINT'
_computing_molecular_graphics 'Bruker SHELXTL'
_computing_publication_material 'Bruker SHELXTL'
_computing_structure_refinement 'SHELXL-97 (Sheldrick, 2008)'
_computing_structure_solution 'SHELXS-97 (Sheldrick, 2008)'
_diffrn_ambient_temperature 153(2)
_diffrn_measured_fraction_theta_full 0.985
_diffrn_measured_fraction_theta_max 0.985
_diffrn_measurement_device_type 'Bruker APEX-II CCD'
_diffrn_measurement_method '\f and \w scans'
_diffrn_radiation_monochromator graphite
_diffrn_radiation_source 'fine-focus sealed tube'
_diffrn_radiation_type MoK\a
_diffrn_radiation_wavelength 0.71073
_diffrn_reflns_av_R_equivalents 0.0174
_diffrn_reflns_av_sigmaI/netI 0.0268
_diffrn_reflns_limit_h_max 14
_diffrn_reflns_limit_h_min -13
_diffrn_reflns_limit_k_max 9
_diffrn_reflns_limit_k_min -14
_diffrn_reflns_limit_l_max 22
_diffrn_reflns_limit_l_min -22
_diffrn_reflns_number 9773
_diffrn_reflns_theta_full 36.01
_diffrn_reflns_theta_max 36.01
_diffrn_reflns_theta_min 1.60
_exptl_absorpt_coefficient_mu 0.885
_exptl_absorpt_correction_T_max 0.9246
_exptl_absorpt_correction_T_min 0.7297
_exptl_absorpt_correction_type empirical
_exptl_absorpt_process_details 'Bruker SADABS'
_exptl_crystal_colour red
_exptl_crystal_density_diffrn 1.313
_exptl_crystal_density_meas ?
_exptl_crystal_density_method 'not measured'
_exptl_crystal_description plate
_exptl_crystal_F_000 356
_exptl_crystal_size_max 0.38
_exptl_crystal_size_mid 0.22
_exptl_crystal_size_min 0.09
_refine_diff_density_max 0.444
_refine_diff_density_min -0.265
_refine_diff_density_rms 0.059
_refine_ls_extinction_coef 0
_refine_ls_extinction_method none
_refine_ls_goodness_of_fit_ref 0.937
_refine_ls_hydrogen_treatment constr
_refine_ls_matrix_type full
_refine_ls_number_parameters 205
_refine_ls_number_reflns 5140
_refine_ls_number_restraints 0
_refine_ls_restrained_S_all 0.937
_refine_ls_R_factor_all 0.0344
_refine_ls_R_factor_gt 0.0294
_refine_ls_shift/su_max 0.001
_refine_ls_shift/su_mean 0.000
_refine_ls_structure_factor_coef Fsqd
_refine_ls_weighting_details 'calc w=1/[\s^2^(Fo^2^)+(0.1000P)^2^+0.7633P] where P=(Fo^2^+2Fc^2^)/3'
_refine_ls_weighting_scheme calc
_refine_ls_wR_factor_gt 0.0861
_refine_ls_wR_factor_ref 0.0928
_reflns_number_gt 4623
_reflns_number_total 7964
_reflns_threshold_expression >2sigma(I)
_cod_data_source_file om301219t_si_001.cif
_cod_data_source_block C19H23NOFe
_cod_depositor_comments
;
The following automatic conversions were performed:

'_symmetry_cell_setting' value 'Triclinic' changed to 'triclinic'
according to /home/saulius/struct/CIF-dictionaries/cif_core.dic
dictionary named 'cif_core.dic' version 2.4.2 from 2011-04-26.

Automatic conversion script
Id: cif_fix_values 1891 2012-01-12 08:04:46Z andrius 

The following automatic conversions were performed:

'_exptl_crystal_density_meas' value 'not measured' was changed to '?'
- the value is perceived as not measured.

Automatic conversion script
Id: cif_fix_values 3008 2015-01-20 13:52:24Z robertas 
;
_cod_original_sg_symbol_H-M P-1
_cod_database_code 4080411

loop_
_symmetry_equiv_pos_as_xyz
'x, y, z'
'-x, -y, -z'

loop_
_atom_site_label
_atom_site_type_symbol
_atom_site_fract_x
_atom_site_fract_y
_atom_site_fract_z
_atom_site_U_iso_or_equiv
_atom_site_adp_type
_atom_site_occupancy
_atom_site_symmetry_multiplicity
_atom_site_calc_flag
_atom_site_refinement_flags
Fe Fe 0.76281(2) 0.68319(2) 0.741467(12) 0.01550(6) Uani 1 1 d .
O1 O 1.09731(15) 0.7076(2) 0.66252(12) 0.0469(3) Uani 1 1 d .
N1 N 0.78066(14) 0.68219(14) 0.88286(9) 0.0205(2) Uani 1 1 d .
C1 C 0.65400(16) 0.90572(17) 0.62253(10) 0.0210(2) Uani 1 1 d .
C2 C 0.55310(16) 0.90469(16) 0.71488(10) 0.0191(2) Uani 1 1 d .
C3 C 0.49400(15) 0.75350(16) 0.74244(9) 0.0183(2) Uani 1 1 d .
C4 C 0.55717(15) 0.66313(16) 0.66562(10) 0.0190(2) Uani 1 1 d .
C5 C 0.66048(16) 0.75335(17) 0.59312(9) 0.0206(2) Uani 1 1 d .
C6 C 0.7331(2) 1.0439(2) 0.56147(13) 0.0325(3) Uani 1 1 d .
H6A H 0.6574 1.1226 0.5073 0.049 Uiso 1 1 calc R
H6B H 0.8386 0.9935 0.5304 0.049 Uiso 1 1 calc R
H6C H 0.7539 1.1039 0.6077 0.049 Uiso 1 1 calc R
C7 C 0.5082(2) 1.03830(19) 0.77327(12) 0.0285(3) Uani 1 1 d .
H7A H 0.5903 1.1026 0.7568 0.043 Uiso 1 1 calc R
H7B H 0.5083 0.9841 0.8473 0.043 Uiso 1 1 calc R
H7C H 0.3974 1.1139 0.7532 0.043 Uiso 1 1 calc R
C8 C 0.38052(18) 0.7059(2) 0.83451(12) 0.0281(3) Uani 1 1 d .
H8A H 0.2641 0.7646 0.8160 0.042 Uiso 1 1 calc R
H8B H 0.4088 0.7382 0.8924 0.042 Uiso 1 1 calc R
H8C H 0.3960 0.5846 0.8540 0.042 Uiso 1 1 calc R
C9 C 0.51506(19) 0.50768(19) 0.65813(13) 0.0284(3) Uani 1 1 d .
H9A H 0.4144 0.5417 0.6175 0.043 Uiso 1 1 calc R
H9B H 0.4958 0.4399 0.7272 0.043 Uiso 1 1 calc R
H9C H 0.6079 0.4414 0.6249 0.043 Uiso 1 1 calc R
C10 C 0.7455(2) 0.7079(2) 0.49625(11) 0.0336(3) Uani 1 1 d .
H10A H 0.7736 0.5863 0.5074 0.050 Uiso 1 1 calc R
H10B H 0.8474 0.7442 0.4812 0.050 Uiso 1 1 calc R
H10C H 0.6698 0.7643 0.4382 0.050 Uiso 1 1 calc R
C11 C 0.96688(17) 0.69504(18) 0.69888(11) 0.0251(3) Uani 1 1 d .
C12 C 0.78568(17) 0.68457(17) 0.96806(10) 0.0223(2) Uani 1 1 d .
C13 C 0.7929(2) 0.6900(2) 1.07556(11) 0.0303(3) Uani 1 1 d .
H13A H 0.8529 0.7705 1.0772 0.045 Uiso 1 1 calc R
H13B H 0.8511 0.5784 1.1177 0.045 Uiso 1 1 calc R
H13C H 0.6796 0.7246 1.1027 0.045 Uiso 1 1 calc R
C14 C 0.83867(15) 0.42856(16) 0.78361(9) 0.0185(2) Uani 1 1 d .
C15 C 0.77826(17) 0.33345(17) 0.87683(10) 0.0229(2) Uani 1 1 d .
H15 H 0.7045 0.3917 0.9201 0.027 Uiso 1 1 calc R
C16 C 0.8247(2) 0.15528(18) 0.90681(12) 0.0285(3) Uani 1 1 d .
H16 H 0.7823 0.0972 0.9693 0.034 Uiso 1 1 calc R
C17 C 0.93385(19) 0.06370(18) 0.84405(13) 0.0289(3) Uani 1 1 d .
H17 H 0.9651 -0.0553 0.8639 0.035 Uiso 1 1 calc R
C18 C 0.99529(19) 0.15337(18) 0.75122(12) 0.0267(3) Uani 1 1 d .
H18 H 1.0680 0.0941 0.7081 0.032 Uiso 1 1 calc R
C19 C 0.94885(17) 0.33177(17) 0.72210(10) 0.0229(2) Uani 1 1 d .
H19 H 0.9924 0.3888 0.6597 0.027 Uiso 1 1 calc R

loop_
_atom_site_aniso_label
_atom_site_aniso_U_11
_atom_site_aniso_U_22
_atom_site_aniso_U_33
_atom_site_aniso_U_23
_atom_site_aniso_U_13
_atom_site_aniso_U_12
Fe 0.01616(10) 0.01599(10) 0.01305(9) -0.00280(6) -0.00058(6) -0.00358(6)
O1 0.0226(5) 0.0569(8) 0.0520(8) 0.0004(6) 0.0031(5) -0.0136(5)
N1 0.0237(5) 0.0177(5) 0.0193(5) -0.0044(4) -0.0028(4) -0.0045(4)
C1 0.0192(5) 0.0211(6) 0.0188(5) 0.0002(4) -0.0030(4) -0.0044(4)
C2 0.0184(5) 0.0173(5) 0.0199(5) -0.0051(4) -0.0022(4) -0.0019(4)
C3 0.0165(5) 0.0192(5) 0.0185(5) -0.0060(4) 0.0006(4) -0.0035(4)
C4 0.0181(5) 0.0186(5) 0.0200(5) -0.0067(4) -0.0036(4) -0.0022(4)
C5 0.0197(5) 0.0251(6) 0.0138(5) -0.0047(4) -0.0012(4) -0.0019(4)
C6 0.0287(7) 0.0286(7) 0.0315(7) 0.0093(6) -0.0042(5) -0.0109(6)
C7 0.0326(7) 0.0217(6) 0.0313(7) -0.0124(5) -0.0051(5) -0.0009(5)
C8 0.0237(6) 0.0329(7) 0.0266(6) -0.0085(5) 0.0083(5) -0.0089(5)
C9 0.0277(7) 0.0250(6) 0.0373(7) -0.0146(6) -0.0057(5) -0.0070(5)
C10 0.0320(7) 0.0471(9) 0.0174(6) -0.0120(6) 0.0013(5) -0.0020(6)
C11 0.0204(6) 0.0260(6) 0.0239(6) 0.0004(5) -0.0038(4) -0.0050(5)
C12 0.0253(6) 0.0202(6) 0.0213(6) -0.0053(4) -0.0033(4) -0.0054(5)
C13 0.0411(8) 0.0353(7) 0.0187(6) -0.0098(5) -0.0028(5) -0.0137(6)
C14 0.0194(5) 0.0176(5) 0.0164(5) -0.0037(4) -0.0026(4) -0.0023(4)
C15 0.0256(6) 0.0202(6) 0.0205(5) -0.0045(4) 0.0028(4) -0.0048(5)
C16 0.0333(7) 0.0209(6) 0.0286(7) -0.0015(5) 0.0022(5) -0.0097(5)
C17 0.0306(7) 0.0166(6) 0.0376(7) -0.0058(5) -0.0023(6) -0.0047(5)
C18 0.0278(6) 0.0233(6) 0.0287(6) -0.0116(5) -0.0011(5) -0.0019(5)
C19 0.0254(6) 0.0222(6) 0.0178(5) -0.0057(4) 0.0008(4) -0.0019(5)

loop_
_atom_type_symbol
_atom_type_description
_atom_type_scat_dispersion_real
_atom_type_scat_dispersion_imag
_atom_type_scat_source
C C 0.0033 0.0016 'International Tables Vol C Tables 4.2.6.8 and 6.1.1.4'
H H 0.0000 0.0000 'International Tables Vol C Tables 4.2.6.8 and 6.1.1.4'
N N 0.0061 0.0033 'International Tables Vol C Tables 4.2.6.8 and 6.1.1.4'
O O 0.0106 0.0060 'International Tables Vol C Tables 4.2.6.8 and 6.1.1.4'
Fe Fe 0.3463 0.8444 'International Tables Vol C Tables 4.2.6.8 and 6.1.1.4'

loop_
_geom_angle_atom_site_label_1
_geom_angle_atom_site_label_2
_geom_angle_atom_site_label_3
_geom_angle
C11 Fe N1 98.00(6)
C11 Fe C14 91.79(6)
N1 Fe C14 89.76(5)
C11 Fe C5 96.36(6)
N1 Fe C5 158.58(5)
C14 Fe C5 105.62(5)
C11 Fe C1 91.21(6)
N1 Fe C1 123.38(5)
C14 Fe C1 145.90(5)
C5 Fe C1 40.32(5)
C11 Fe C3 157.62(6)
N1 Fe C3 95.18(5)
C14 Fe C3 106.33(5)
C5 Fe C3 66.53(5)
C1 Fe C3 66.42(5)
C11 Fe C2 121.27(6)
N1 Fe C2 92.16(5)
C14 Fe C2 146.19(5)
C5 Fe C2 66.74(5)
C1 Fe C2 39.13(5)
C3 Fe C2 39.89(5)
C11 Fe C4 132.36(6)
N1 Fe C4 129.58(5)
C14 Fe C4 86.76(5)
C5 Fe C4 39.62(5)
C1 Fe C4 66.60(5)
C3 Fe C4 39.18(5)
C2 Fe C4 66.32(5)
C12 N1 Fe 177.68(12)
C2 C1 C5 107.72(11)
C2 C1 C6 126.84(13)
C5 C1 C6 125.36(13)
C2 C1 Fe 70.71(7)
C5 C1 Fe 68.83(7)
C6 C1 Fe 128.39(9)
C1 C2 C3 108.09(11)
C1 C2 C7 126.93(12)
C3 C2 C7 124.95(12)
C1 C2 Fe 70.15(7)
C3 C2 Fe 70.06(7)
C7 C2 Fe 127.01(9)
C4 C3 C2 108.16(11)
C4 C3 C8 126.78(12)
C2 C3 C8 125.03(12)
C4 C3 Fe 70.89(7)
C2 C3 Fe 70.05(7)
C8 C3 Fe 126.34(9)
C3 C4 C5 107.75(11)
C3 C4 C9 126.31(12)
C5 C4 C9 125.85(12)
C3 C4 Fe 69.93(7)
C5 C4 Fe 68.41(7)
C9 C4 Fe 129.77(9)
C4 C5 C1 108.21(11)
C4 C5 C10 125.77(13)
C1 C5 C10 125.71(13)
C4 C5 Fe 71.97(7)
C1 C5 Fe 70.85(7)
C10 C5 Fe 127.92(10)
O1 C11 Fe 174.48(13)
N1 C12 C13 179.10(15)
C19 C14 C15 115.52(11)
C19 C14 Fe 123.35(9)
C15 C14 Fe 121.08(9)
C16 C15 C14 122.46(12)
C17 C16 C15 120.47(13)
C18 C17 C16 118.65(13)
C17 C18 C19 120.48(13)
C18 C19 C14 122.42(12)

loop_
_geom_bond_atom_site_label_1
_geom_bond_atom_site_label_2
_geom_bond_distance
Fe C11 1.7407(14)
Fe N1 1.9025(11)
Fe C14 1.9899(12)
Fe C5 2.0805(12)
Fe C1 2.1075(12)
Fe C3 2.1150(12)
Fe C2 2.1149(12)
Fe C4 2.1275(12)
O1 C11 1.1544(18)
N1 C12 1.1468(17)
C1 C2 1.4141(17)
C1 C5 1.4434(19)
C1 C6 1.5022(19)
C2 C3 1.4428(17)
C2 C7 1.4968(18)
C3 C4 1.4225(17)
C3 C8 1.4995(17)
C4 C5 1.4268(18)
C4 C9 1.4930(18)
C5 C10 1.5021(18)
C12 C13 1.4546(18)
C14 C19 1.4055(17)
C14 C15 1.4058(17)
C15 C16 1.3922(19)
C16 C17 1.389(2)
C17 C18 1.387(2)
C18 C19 1.3941(19)
